data_4034356
loop_
_publ_author_name
'Schneeweis, Arno P. W.'
'Hauer, Simone T.'
'Lopez, Daniel A.'
'von Dressler, Bj\"orn'
'Reiss, Guido J.'
'M\"uller, Thomas J J'

_publ_section_title
;
 Game of Isomers: Bifurcation in the Catalytic Formation of
 Bis[1]benzothieno[1,4]thiazines with Conformation-Dependent Electronic
 Properties.
;
_journal_issue 9
_journal_name_full 'The Journal of organic chemistry'
_journal_page_first 5582
_journal_page_last 5595
_journal_paper_doi 10.1021/acs.joc.9b00517
_journal_volume 84
_journal_year 2019
_chemical_formula_sum 'C18 H17 N S'
_chemical_formula_weight 279.38
_space_group_crystal_system monoclinic
_space_group_IT_number 14
_space_group_name_Hall '-P 2yn'
_space_group_name_H-M_alt 'P 1 21/n 1'
_atom_sites_solution_hydrogens geom
_audit_creation_method SHELXL-2018/1
_cell_angle_alpha 90
_cell_angle_beta 98.747(7)
_cell_angle_gamma 90
_cell_formula_units_Z 4
_cell_length_a 6.1973(5)
_cell_length_b 31.092(3)
_cell_length_c 7.8625(7)
_cell_measurement_reflns_used 1399
_cell_measurement_temperature 290(2)
_cell_measurement_theta_max 28.9
_cell_measurement_theta_min 3.3
_cell_volume 1497.4(2)
_computing_cell_refinement 'CrysAlisPRO, AGILENT'
_computing_data_collection 'CrysAlisPRO, AGILENT'
_computing_data_reduction 'CrysAlisPRO, AGILENT'
_computing_structure_refinement 'SHELXL-2018/1 (Sheldrick, 2018)'
_computing_structure_solution 'SHELXT 2014/4 (Sheldrick, 2014)'
_diffrn_ambient_temperature 290(2)
_diffrn_detector_area_resol_mean 16.2711
_diffrn_measured_fraction_theta_full 0.988
_diffrn_measured_fraction_theta_max 0.988
_diffrn_measurement_device_type Xcalibur-EOS
_diffrn_measurement_method omega
_diffrn_radiation_type MoK\a
_diffrn_radiation_wavelength 0.71073
_diffrn_reflns_av_R_equivalents 0.0650
_diffrn_reflns_av_unetI/netI 0.1379
_diffrn_reflns_Laue_measured_fraction_full 0.988
_diffrn_reflns_Laue_measured_fraction_max 0.988
_diffrn_reflns_limit_h_max 5
_diffrn_reflns_limit_h_min -7
_diffrn_reflns_limit_k_max 25
_diffrn_reflns_limit_k_min -38
_diffrn_reflns_limit_l_max 9
_diffrn_reflns_limit_l_min -7
_diffrn_reflns_number 6555
_diffrn_reflns_point_group_measured_fraction_full 0.988
_diffrn_reflns_point_group_measured_fraction_max 0.988
_diffrn_reflns_theta_full 25.996
_diffrn_reflns_theta_max 25.996
_diffrn_reflns_theta_min 3.277
_exptl_absorpt_coefficient_mu 0.205
_exptl_absorpt_correction_T_max 1.00000
_exptl_absorpt_correction_T_min 0.80393
_exptl_absorpt_correction_type multi-scan
_exptl_absorpt_process_details
;
CrysAlisPro, Oxford Diffraction Ltd., Version 1.171.34.44  
Empirical absorption correction using spherical harmonics,
 implemented in SCALE3 ABSPACK scaling algorithm.
;
_exptl_crystal_colour yellow
_exptl_crystal_density_diffrn 1.239
_exptl_crystal_description plate
_exptl_crystal_F_000 592
_exptl_crystal_size_max 0.30
_exptl_crystal_size_mid 0.10
_exptl_crystal_size_min 0.01
_refine_diff_density_max 0.228
_refine_diff_density_min -0.211
_refine_diff_density_rms 0.050
_refine_ls_extinction_coef 0.0033(5)
_refine_ls_extinction_expression Fc^*^=kFc[1+0.001xFc^2^\l^3^/sin(2\q)]^-1/4^
_refine_ls_extinction_method 'SHELXL-2018/1 (Sheldrick 2018)'
_refine_ls_goodness_of_fit_ref 0.998
_refine_ls_hydrogen_treatment constr
_refine_ls_matrix_type full
_refine_ls_number_parameters 185
_refine_ls_number_reflns 2921
_refine_ls_number_restraints 0
_refine_ls_restrained_S_all 0.998
_refine_ls_R_factor_all 0.1695
_refine_ls_R_factor_gt 0.0659
_refine_ls_shift/su_max 0.000
_refine_ls_shift/su_mean 0.000
_refine_ls_structure_factor_coef Fsqd
_refine_ls_weighting_details 'w=1/[\s^2^(Fo^2^)+(0.0110P)^2^+0.3500P] where P=(Fo^2^+2Fc^2^)/3'
_refine_ls_weighting_scheme calc
_refine_ls_wR_factor_gt 0.0803
_refine_ls_wR_factor_ref 0.1063
_reflns_Friedel_coverage 0.000
_reflns_number_gt 1371
_reflns_number_total 2921
_reflns_threshold_expression 'I > 2\s(I)'
_cod_data_source_file jo9b00517_si_005.cif
_cod_data_source_block exp_1110RT_a
_cod_original_sg_symbol_H-M 'P 21/n'
_cod_database_code 4034356
_shelx_shelxl_version_number 2018/1
_shelx_space_group_comment
;
The symmetry employed for this shelxl refinement is uniquely defined
by the following loop, which should always be used as a source of
symmetry information in preference to the above space-group names.
They are only intended as comments.
;

loop_
_space_group_symop_operation_xyz
'x, y, z'
'-x+1/2, y+1/2, -z+1/2'
'-x, -y, -z'
'x-1/2, -y-1/2, z-1/2'

loop_
_atom_site_label
_atom_site_type_symbol
_atom_site_fract_x
_atom_site_fract_y
_atom_site_fract_z
_atom_site_U_iso_or_equiv
_atom_site_adp_type
_atom_site_occupancy
_atom_site_site_symmetry_order
_atom_site_calc_flag
_atom_site_refinement_flags_posn
_atom_site_refinement_flags_adp
S1 S 0.73584(15) 0.50480(3) -0.22010(11) 0.0488(3) Uani 1 1 d . .
N1 N 0.9300(5) 0.43966(9) 0.1949(4) 0.0481(9) Uani 1 1 d . .
C1 C 0.9058(5) 0.48994(11) -0.0311(4) 0.0370(9) Uani 1 1 d . .
C2 C 0.8171(6) 0.45283(11) 0.0532(4) 0.0394(9) Uani 1 1 d . .
C3 C 0.6092(6) 0.43869(11) -0.0446(4) 0.0393(9) Uani 1 1 d . .
C4 C 0.4733(6) 0.40454(12) -0.0112(4) 0.0509(11) Uani 1 1 d . .
H4 H 0.512024 0.386848 0.083893 0.061 Uiso 1 1 calc R U
C5 C 0.2818(7) 0.39768(13) -0.1220(5) 0.0607(12) Uani 1 1 d . .
H5 H 0.190971 0.375103 -0.101015 0.073 Uiso 1 1 calc R U
C6 C 0.2219(6) 0.42391(14) -0.2642(5) 0.0600(12) Uani 1 1 d . .
H6 H 0.091118 0.418986 -0.336758 0.072 Uiso 1 1 calc R U
C7 C 0.3555(6) 0.45715(13) -0.2983(5) 0.0531(11) Uani 1 1 d . .
H7 H 0.315390 0.474829 -0.393213 0.064 Uiso 1 1 calc R U
C8 C 0.5502(6) 0.46402(11) -0.1897(4) 0.0413(10) Uani 1 1 d . .
C9 C 0.8638(6) 0.40446(12) 0.2910(4) 0.0422(10) Uani 1 1 d . .
C10 C 0.9594(6) 0.36495(13) 0.2835(5) 0.0573(11) Uani 1 1 d . .
H10 H 1.061815 0.360860 0.209957 0.069 Uiso 1 1 calc R U
C11 C 0.9070(6) 0.33114(12) 0.3828(5) 0.0530(11) Uani 1 1 d . .
H11 H 0.971726 0.304482 0.372306 0.064 Uiso 1 1 calc R U
C12 C 0.7604(6) 0.33586(12) 0.4979(4) 0.0396(9) Uani 1 1 d . .
C13 C 0.6690(6) 0.37611(12) 0.5067(4) 0.0491(11) Uani 1 1 d . .
H13 H 0.569150 0.380582 0.582104 0.059 Uiso 1 1 calc R U
C14 C 0.7215(6) 0.40998(12) 0.4067(4) 0.0485(10) Uani 1 1 d . .
H14 H 0.659467 0.436868 0.418142 0.058 Uiso 1 1 calc R U
C15 C 0.7020(6) 0.29953(12) 0.6130(4) 0.0455(10) Uani 1 1 d . .
C16 C 0.4527(6) 0.29484(13) 0.5940(5) 0.0730(13) Uani 1 1 d . .
H16A H 0.394278 0.290418 0.475045 0.110 Uiso 1 1 calc R U
H16B H 0.391190 0.320500 0.634669 0.110 Uiso 1 1 calc R U
H16C H 0.416985 0.270663 0.660356 0.110 Uiso 1 1 calc R U
C17 C 0.7880(7) 0.31119(12) 0.8012(4) 0.0666(13) Uani 1 1 d . .
H17A H 0.944547 0.312446 0.817488 0.100 Uiso 1 1 calc R U
H17B H 0.742210 0.289724 0.875903 0.100 Uiso 1 1 calc R U
H17C H 0.730872 0.338681 0.827686 0.100 Uiso 1 1 calc R U
C18 C 0.7984(7) 0.25619(12) 0.5718(5) 0.0689(13) Uani 1 1 d . .
H18A H 0.748963 0.248981 0.453576 0.103 Uiso 1 1 calc R U
H18B H 0.751915 0.234389 0.644770 0.103 Uiso 1 1 calc R U
H18C H 0.954857 0.257970 0.591229 0.103 Uiso 1 1 calc R U

loop_
_atom_site_aniso_label
_atom_site_aniso_U_11
_atom_site_aniso_U_22
_atom_site_aniso_U_33
_atom_site_aniso_U_23
_atom_site_aniso_U_13
_atom_site_aniso_U_12
S1 0.0508(6) 0.0548(7) 0.0399(6) 0.0083(5) 0.0044(4) 0.0009(6)
N1 0.054(2) 0.046(2) 0.0437(19) 0.0105(16) 0.0071(16) -0.0048(17)
C1 0.043(2) 0.039(3) 0.031(2) 0.0015(17) 0.0128(17) 0.000(2)
C2 0.047(2) 0.032(2) 0.042(2) -0.0020(19) 0.0161(19) 0.001(2)
C3 0.049(2) 0.037(3) 0.034(2) 0.0006(18) 0.0124(18) 0.000(2)
C4 0.062(3) 0.051(3) 0.042(2) 0.001(2) 0.014(2) -0.011(2)
C5 0.059(3) 0.070(3) 0.055(3) -0.012(2) 0.012(2) -0.021(3)
C6 0.052(3) 0.078(4) 0.048(3) -0.014(2) 0.003(2) 0.000(3)
C7 0.057(3) 0.054(3) 0.048(2) -0.002(2) 0.007(2) 0.003(2)
C8 0.046(2) 0.045(3) 0.034(2) -0.0025(18) 0.0106(18) 0.004(2)
C9 0.047(2) 0.040(3) 0.038(2) 0.0079(19) 0.0012(18) -0.002(2)
C10 0.064(3) 0.058(3) 0.056(3) 0.010(2) 0.031(2) 0.003(3)
C11 0.064(3) 0.037(3) 0.063(3) 0.010(2) 0.025(2) 0.008(2)
C12 0.041(2) 0.040(3) 0.037(2) 0.0067(18) 0.0038(17) -0.003(2)
C13 0.058(3) 0.045(3) 0.049(2) 0.010(2) 0.023(2) 0.006(2)
C14 0.053(3) 0.044(3) 0.050(2) 0.009(2) 0.015(2) 0.007(2)
C15 0.049(3) 0.040(3) 0.048(2) 0.0052(19) 0.0084(19) -0.004(2)
C16 0.059(3) 0.073(3) 0.089(3) 0.011(3) 0.017(2) -0.018(3)
C17 0.091(4) 0.056(3) 0.051(3) 0.011(2) 0.006(2) -0.007(3)
C18 0.091(3) 0.039(3) 0.081(3) 0.008(2) 0.026(3) -0.002(3)

loop_
_atom_type_symbol
_atom_type_description
_atom_type_scat_dispersion_real
_atom_type_scat_dispersion_imag
_atom_type_scat_source
C C 0.0033 0.0016 'International Tables Vol C Tables 4.2.6.8 and 6.1.1.4'
H H 0.0000 0.0000 'International Tables Vol C Tables 4.2.6.8 and 6.1.1.4'
N N 0.0061 0.0033 'International Tables Vol C Tables 4.2.6.8 and 6.1.1.4'
S S 0.1246 0.1234 'International Tables Vol C Tables 4.2.6.8 and 6.1.1.4'

loop_
_geom_angle_atom_site_label_1
_geom_angle_atom_site_label_2
_geom_angle_atom_site_label_3
_geom_angle
_geom_angle_site_symmetry_1
C1 S1 C8 90.93(16) .
C2 N1 C9 122.7(3) .
C1 C1 C2 124.0(4) 3_765
C1 C1 S1 124.2(3) 3_765
C2 C1 S1 111.8(2) .
N1 C2 C3 132.6(3) .
N1 C2 C1 116.5(3) .
C3 C2 C1 110.9(3) .
C8 C3 C4 119.4(3) .
C8 C3 C2 111.2(3) .
C4 C3 C2 129.3(3) .
C5 C4 C3 118.8(4) .
C5 C4 H4 120.6 .
C3 C4 H4 120.6 .
C4 C5 C6 121.1(4) .
C4 C5 H5 119.4 .
C6 C5 H5 119.4 .
C7 C6 C5 120.2(4) .
C7 C6 H6 119.9 .
C5 C6 H6 119.9 .
C6 C7 C8 119.3(4) .
C6 C7 H7 120.3 .
C8 C7 H7 120.3 .
C7 C8 C3 121.0(3) .
C7 C8 S1 123.8(3) .
C3 C8 S1 115.2(3) .
C10 C9 C14 117.9(3) .
C10 C9 N1 120.3(3) .
C14 C9 N1 121.5(3) .
C9 C10 C11 121.3(3) .
C9 C10 H10 119.4 .
C11 C10 H10 119.4 .
C10 C11 C12 121.6(4) .
C10 C11 H11 119.2 .
C12 C11 H11 119.2 .
C13 C12 C11 116.4(3) .
C13 C12 C15 120.4(3) .
C11 C12 C15 123.2(3) .
C12 C13 C14 121.9(3) .
C12 C13 H13 119.0 .
C14 C13 H13 119.0 .
C9 C14 C13 120.9(4) .
C9 C14 H14 119.6 .
C13 C14 H14 119.6 .
C12 C15 C18 113.1(3) .
C12 C15 C16 109.8(3) .
C18 C15 C16 108.4(3) .
C12 C15 C17 108.5(3) .
C18 C15 C17 108.8(3) .
C16 C15 C17 108.2(3) .
C15 C16 H16A 109.5 .
C15 C16 H16B 109.5 .
H16A C16 H16B 109.5 .
C15 C16 H16C 109.5 .
H16A C16 H16C 109.5 .
H16B C16 H16C 109.5 .
C15 C17 H17A 109.5 .
C15 C17 H17B 109.5 .
H17A C17 H17B 109.5 .
C15 C17 H17C 109.5 .
H17A C17 H17C 109.5 .
H17B C17 H17C 109.5 .
C15 C18 H18A 109.5 .
C15 C18 H18B 109.5 .
H18A C18 H18B 109.5 .
C15 C18 H18C 109.5 .
H18A C18 H18C 109.5 .
H18B C18 H18C 109.5 .

loop_
_geom_bond_atom_site_label_1
_geom_bond_atom_site_label_2
_geom_bond_distance
_geom_bond_site_symmetry_2
S1 C1 1.748(3) .
S1 C8 1.753(4) .
N1 C2 1.289(4) .
N1 C9 1.425(4) .
C1 C1 1.349(6) 3_765
C1 C2 1.478(4) .
C2 C3 1.464(4) .
C3 C8 1.389(4) .
C3 C4 1.405(4) .
C4 C5 1.378(5) .
C4 H4 0.9300 .
C5 C6 1.388(5) .
C5 H5 0.9300 .
C6 C7 1.376(5) .
C6 H6 0.9300 .
C7 C8 1.384(4) .
C7 H7 0.9300 .
C9 C10 1.369(5) .
C9 C14 1.371(4) .
C10 C11 1.378(4) .
C10 H10 0.9300 .
C11 C12 1.384(4) .
C11 H11 0.9300 .
C12 C13 1.380(4) .
C12 C15 1.525(4) .
C13 C14 1.382(4) .
C13 H13 0.9300 .
C14 H14 0.9300 .
C15 C18 1.529(5) .
C15 C16 1.536(5) .
C15 C17 1.538(4) .
C16 H16A 0.9600 .
C16 H16B 0.9600 .
C16 H16C 0.9600 .
C17 H17A 0.9600 .
C17 H17B 0.9600 .
C17 H17C 0.9600 .
C18 H18A 0.9600 .
C18 H18B 0.9600 .
C18 H18C 0.9600 .

loop_
_geom_torsion_atom_site_label_1
_geom_torsion_atom_site_label_2
_geom_torsion_atom_site_label_3
_geom_torsion_atom_site_label_4
_geom_torsion
_geom_torsion_site_symmetry_1
_geom_torsion_site_symmetry_4
C8 S1 C1 C1 -178.8(4) . 3_765
C8 S1 C1 C2 0.7(3) . .
C9 N1 C2 C3 0.7(6) . .
C9 N1 C2 C1 179.5(3) . .
C1 C1 C2 N1 0.1(6) 3_765 .
S1 C1 C2 N1 -179.4(2) . .
C1 C1 C2 C3 179.2(4) 3_765 .
S1 C1 C2 C3 -0.3(3) . .
N1 C2 C3 C8 178.5(4) . .
C1 C2 C3 C8 -0.4(4) . .
N1 C2 C3 C4 -2.1(6) . .
C1 C2 C3 C4 179.0(3) . .
C8 C3 C4 C5 -1.5(5) . .
C2 C3 C4 C5 179.2(3) . .
C3 C4 C5 C6 -0.1(6) . .
C4 C5 C6 C7 0.7(6) . .
C5 C6 C7 C8 0.3(5) . .
C6 C7 C8 C3 -1.9(5) . .
C6 C7 C8 S1 179.3(3) . .
C4 C3 C8 C7 2.5(5) . .
C2 C3 C8 C7 -178.0(3) . .
C4 C3 C8 S1 -178.6(3) . .
C2 C3 C8 S1 0.9(4) . .
C1 S1 C8 C7 178.0(3) . .
C1 S1 C8 C3 -0.9(3) . .
C2 N1 C9 C10 102.5(4) . .
C2 N1 C9 C14 -84.6(4) . .
C14 C9 C10 C11 3.1(6) . .
N1 C9 C10 C11 176.2(3) . .
C9 C10 C11 C12 -1.9(6) . .
C10 C11 C12 C13 0.4(5) . .
C10 C11 C12 C15 -178.6(3) . .
C11 C12 C13 C14 -0.3(5) . .
C15 C12 C13 C14 178.7(3) . .
C10 C9 C14 C13 -3.0(5) . .
N1 C9 C14 C13 -176.0(3) . .
C12 C13 C14 C9 1.6(6) . .
C13 C12 C15 C18 173.6(3) . .
C11 C12 C15 C18 -7.4(5) . .
C13 C12 C15 C16 52.4(4) . .
C11 C12 C15 C16 -128.6(4) . .
C13 C12 C15 C17 -65.6(4) . .
C11 C12 C15 C17 113.3(4) . .
